data_7155618
loop_
_publ_author_name
'Konik, Yulia A.'
'Kudrjashova, Marina'
'Konrad, Nele'
'Kaabel, Sandra'
'J\"arving, Ivar'
'Lopp, Margus'
'Kananovich, Dzmitry'

_publ_section_title
;
 Two-step Conversion of Carboxylic Esters into Distally Fluorinated
 Ketones via Ring Cleavage of Cyclopropanol Intermediates: Application of
 Sulfinate Salts as Fluoroalkylating Reagents
;
_journal_name_full 'Org. Biomol. Chem.'
_journal_paper_doi 10.1039/C7OB00680B
_journal_year 2017
_chemical_formula_moiety 'C18 H17 Br F2 O'
_chemical_formula_sum 'C18 H17 Br F2 O'
_chemical_formula_weight 367.22
_space_group_crystal_system orthorhombic
_space_group_IT_number 62
_space_group_name_Hall '-P 2ac 2n'
_space_group_name_H-M_alt 'P n m a'
_symmetry_space_group_name_Hall '-P 2ac 2n'
_symmetry_space_group_name_H-M 'P n m a'
_atom_sites_solution_hydrogens geom
_atom_sites_solution_primary dual
_audit_creation_date 2017-03-06
_audit_creation_method
;
Olex2 1.2
(compiled 2017.03.02 svn.r3394 for OlexSys, GUI svn.r5324)
;
_audit_update_record
;
2017-03-06 deposited with the CCDC.
2017-05-08 downloaded from the CCDC.
;
_cell_angle_alpha 90
_cell_angle_beta 90
_cell_angle_gamma 90
_cell_formula_units_Z 4
_cell_length_a 34.5876(4)
_cell_length_b 9.19962(10)
_cell_length_c 4.92247(5)
_cell_measurement_reflns_used 12038
_cell_measurement_temperature 123(2)
_cell_measurement_theta_max 67.0800
_cell_measurement_theta_min 2.5490
_cell_volume 1566.29(3)
_computing_cell_refinement 'CrysAlisPro 1.171.38.43 (Rigaku OD, 2015)'
_computing_data_collection
;
Rigaku Collection Strategy
(Daniels, L. M. (2011). Acta Cryst. A67, C143)
;
_computing_data_reduction 'CrysAlisPro 1.171.38.43 (Rigaku OD, 2015)'
_computing_molecular_graphics
;
Mercury CSD 3.9 (Macrae, C. F., et al. (2006). J. Appl. Cryst. 39, 453-457)
POV-Ray 3.7 (Persistence of Vision Pty. Ltd. (2004)) 
;
_computing_publication_material 'Olex2 (Dolomanov et al., 2009)'
_computing_structure_refinement 'ShelXL (Sheldrick, 2015)'
_computing_structure_solution 'ShelXT (Sheldrick, 2015)'
_diffrn_ambient_temperature 123.0
_diffrn_detector 'CCD plate'
_diffrn_measured_fraction_theta_full 0.980
_diffrn_measured_fraction_theta_max 0.980
_diffrn_measurement_details
;
List of Runs (angles in degrees, time in seconds):

  # Type    Start    End  Width  t~exp~   \w     \q     \k     \f   Frames
#--------------------------------------------------------------------------
  1  \w   -179.00   0.00   1.00   10.00    --  -90.00  60.00-108.00  179
  2  \w   -110.00  69.00   1.00   10.00    --  -21.00  30.00 -36.00  179
  3  \w   -179.00   0.00   1.00   10.00    --  -90.00  60.00-180.00  179
  4  \w   -179.00   0.00   1.00   10.00    --  -90.00  60.00 -36.00  179
  5  \w   -179.00   0.00   1.00   10.00    --  -90.00  60.00 108.00  179
  6  \w   -179.00   0.00   1.00   10.00    --  -90.00  60.00  36.00  179
  7  \w   -179.00   0.00   1.00   10.00    --  -90.00  30.00 108.00  179
  8  \w    -99.00  80.00   1.00   10.00    --  -10.00  30.00 108.00  179
;
_diffrn_measurement_device 'four-circle diffractometer'
_diffrn_measurement_device_type 'Rigaku Saturn944+ (2x2 bin mode)'
_diffrn_measurement_method '\w scans'
_diffrn_orient_matrix_type 'CrysAlisPro convention (1999,Acta A55,543-557)'
_diffrn_orient_matrix_UB_11 0.0160927000
_diffrn_orient_matrix_UB_12 -0.0113232000
_diffrn_orient_matrix_UB_13 0.2910486000
_diffrn_orient_matrix_UB_21 -0.0244783000
_diffrn_orient_matrix_UB_22 0.1323031000
_diffrn_orient_matrix_UB_23 0.0847545000
_diffrn_orient_matrix_UB_31 -0.0335598000
_diffrn_orient_matrix_UB_32 -0.1019964000
_diffrn_orient_matrix_UB_33 0.0777939000
_diffrn_radiation_monochromator Confocal
_diffrn_radiation_probe x-ray
_diffrn_radiation_type CuK\a
_diffrn_radiation_wavelength 1.54184
_diffrn_reflns_av_R_equivalents 0.0195
_diffrn_reflns_av_unetI/netI 0.0074
_diffrn_reflns_Laue_measured_fraction_full 0.980
_diffrn_reflns_Laue_measured_fraction_max 0.980
_diffrn_reflns_limit_h_max 41
_diffrn_reflns_limit_h_min -41
_diffrn_reflns_limit_k_max 10
_diffrn_reflns_limit_k_min -10
_diffrn_reflns_limit_l_max 5
_diffrn_reflns_limit_l_min -5
_diffrn_reflns_number 13397
_diffrn_reflns_point_group_measured_fraction_full 0.980
_diffrn_reflns_point_group_measured_fraction_max 0.980
_diffrn_reflns_theta_full 67.215
_diffrn_reflns_theta_max 67.215
_diffrn_reflns_theta_min 2.555
_diffrn_source 'fine-focus sealed X-ray tube'
_diffrn_source_type 'Rigaku MicroMax-003'
_exptl_absorpt_coefficient_mu 3.762
_exptl_absorpt_correction_T_max 1.00000
_exptl_absorpt_correction_T_min 0.21467
_exptl_absorpt_correction_type multi-scan
_exptl_absorpt_process_details
;
CrysAlisPro 1.171.38.43 (Rigaku Oxford Diffraction, 2015)
Empirical absorption correction using spherical harmonics,
 implemented in SCALE3 ABSPACK scaling algorithm.
;
_exptl_crystal_colour colourless
_exptl_crystal_density_diffrn 1.557
_exptl_crystal_description block
_exptl_crystal_F_000 744
_exptl_crystal_size_max 0.29
_exptl_crystal_size_mid 0.17
_exptl_crystal_size_min 0.13
_refine_diff_density_max 0.320
_refine_diff_density_min -0.299
_refine_diff_density_rms 0.045
_refine_ls_extinction_method none
_refine_ls_goodness_of_fit_ref 1.127
_refine_ls_hydrogen_treatment constr
_refine_ls_matrix_type full
_refine_ls_number_parameters 148
_refine_ls_number_reflns 1462
_refine_ls_number_restraints 118
_refine_ls_restrained_S_all 1.110
_refine_ls_R_factor_all 0.0236
_refine_ls_R_factor_gt 0.0235
_refine_ls_shift/su_max 0.001
_refine_ls_shift/su_mean 0.000
_refine_ls_structure_factor_coef Fsqd
_refine_ls_weighting_details 'w=1/[\s^2^(Fo^2^)+(0.0313P)^2^+0.9302P] where P=(Fo^2^+2Fc^2^)/3'
_refine_ls_weighting_scheme calc
_refine_ls_wR_factor_gt 0.0626
_refine_ls_wR_factor_ref 0.0627
_reflns_Friedel_coverage 0.000
_reflns_number_gt 1456
_reflns_number_total 1462
_reflns_threshold_expression 'I > 2\s(I)'
_cod_data_source_file c7ob00680b2.cif
_cod_data_source_block 5
_cod_database_code 7155618
_shelx_shelxl_version_number 2016/6
_chemical_oxdiff_formula 'C18 H17 O1 F2 Br1'
_shelx_space_group_comment
;
The symmetry employed for this shelxl refinement is uniquely defined
by the following loop, which should always be used as a source of
symmetry information in preference to the above space-group names.
They are only intended as comments.
;
_reflns_odcompleteness_completeness 98.13
_reflns_odcompleteness_iscentric 1
_reflns_odcompleteness_theta 67.10
_olex2_refinement_description
;
1. Fixed Uiso
 At 1.2 times of:
  All C(H) groups, All C(H,H) groups
2. Restrained distances
 C14-C13 \\sim C14-C15
 with sigma of 0.02
 C16-C15 \\sim C12-C13
 with sigma of 0.02
 C11-C12 \\sim C11-C10 \\sim C11-C16
 with sigma of 0.02
 C16-C13 \\sim C15-C12
 with sigma of 0.02
3. Restrained planarity
 O1, C9, C8, C10
 with sigma of 0.1
 C11, C14, C13, C12, C16, C15
 with sigma of 0.1
4. Rigid body (RIGU) restrains
 C5, C1, C6, C4, C7, C9, C2, C11, C3, C14, C13, C12, C8, C10, C16, C15, O1
 with sigma for 1-2 distances of 0.004 and sigma for 1-3 distances of 0.004
5. Others
 Fixed Sof: O1(0.5) H5A(0.5) H5B(0.5) H7A(0.5) H7B(0.5) C11(0.5) C14(0.5)
 H14(0.5) C13(0.5) H13(0.5) C12(0.5) H12(0.5) H8A(0.5) H8B(0.5) C10(0.5)
 H10A(0.5) H10B(0.5) C16(0.5) H16(0.5) C15(0.5) H15(0.5)
6.a Secondary CH2 refined with riding coordinates:
 C5(H5A,H5B), C7(H7A,H7B), C8(H8A,H8B), C10(H10A,H10B)
6.b Aromatic/amide H refined with riding coordinates:
 C2(H2), C3(H3), C14(H14), C13(H13), C12(H12), C16(H16), C15(H15)
;
_olex2_submission_special_instructions 'No special instructions were received'
_oxdiff_exptl_absorpt_empirical_details
;
Empirical correction (ABSPACK) includes:
- Absorption correction using spherical harmonics
- Frame scaling
- Detector area scaling
;
_oxdiff_exptl_absorpt_empirical_full_max 4.623
_oxdiff_exptl_absorpt_empirical_full_min 0.511

loop_
_space_group_symop_operation_xyz
'x, y, z'
'-x+1/2, -y, z+1/2'
'-x, y+1/2, -z'
'x+1/2, -y+1/2, -z+1/2'
'-x, -y, -z'
'x-1/2, y, -z-1/2'
'x, -y-1/2, z'
'-x-1/2, y-1/2, z-1/2'

loop_
_atom_site_label
_atom_site_type_symbol
_atom_site_fract_x
_atom_site_fract_y
_atom_site_fract_z
_atom_site_U_iso_or_equiv
_atom_site_adp_type
_atom_site_occupancy
_atom_site_site_symmetry_order
_atom_site_calc_flag
_atom_site_refinement_flags_posn
_atom_site_refinement_flags_adp
_atom_site_refinement_flags_occupancy
_atom_site_disorder_assembly
_atom_site_disorder_group
Br1 Br 0.32557(2) 0.250000 1.29147(6) 0.03693(13) Uani 1 2 d S T P . .
F1 F 0.50499(3) 0.36850(11) 0.78835(19) 0.0317(2) Uani 1 1 d . . . . .
O1 O 0.60528(5) 0.2693(13) 0.1426(4) 0.0217(18) Uani 0.5 1 d . U . A -1
C5 C 0.46275(6) 0.250000 0.4846(5) 0.0291(5) Uani 1 2 d S TU P . .
H5A H 0.460430 0.336921 0.367143 0.035 Uiso 0.5 1 calc R . . . .
H5B H 0.460430 0.163079 0.367142 0.035 Uiso 0.5 1 calc R . . . .
C1 C 0.36927(6) 0.250000 1.0561(5) 0.0259(5) Uani 1 2 d S TU P . .
C6 C 0.50223(6) 0.250000 0.6169(5) 0.0226(4) Uani 1 2 d S TU P . .
C4 C 0.42996(6) 0.250000 0.6869(5) 0.0252(5) Uani 1 2 d S TU P . .
C7 C 0.53604(6) 0.250000 0.4247(4) 0.0227(4) Uani 1 2 d S TU P . .
H7A H 0.534485 0.336963 0.306693 0.027 Uiso 0.5 1 calc R . . . .
H7B H 0.534485 0.163037 0.306693 0.027 Uiso 0.5 1 calc R . . . .
C9 C 0.60919(6) 0.250000 0.3834(4) 0.0223(4) Uani 1 2 d S TU P . .
C2 C 0.38431(4) 0.38048(18) 0.9681(4) 0.0318(4) Uani 1 1 d . U . . .
H2 H 0.374116 0.469879 1.032846 0.038 Uiso 1 1 calc R . . . .
C11 C 0.68112(9) 0.2324(18) 0.3045(6) 0.023(2) Uani 0.5 1 d D U . A -1
C3 C 0.41455(5) 0.37910(19) 0.7836(4) 0.0315(4) Uani 1 1 d . U . . .
H3 H 0.424978 0.468755 0.721961 0.038 Uiso 1 1 calc R . . . .
C14 C 0.73699(8) 0.262(2) -0.1021(6) 0.0307(17) Uani 0.5 1 d D U . A -1
H14 H 0.755758 0.271918 -0.241810 0.037 Uiso 0.5 1 calc R . . A -1
C13 C 0.7251(5) 0.1257(18) -0.022(4) 0.034(2) Uani 0.5 1 d D U . A -1
H13 H 0.735749 0.041679 -0.105089 0.041 Uiso 0.5 1 calc R . . A -1
C12 C 0.6974(5) 0.1110(17) 0.182(3) 0.031(2) Uani 0.5 1 d D U . A -1
H12 H 0.689477 0.016607 0.237046 0.037 Uiso 0.5 1 calc R . . A -1
C8 C 0.57486(6) 0.250000 0.5721(5) 0.0268(5) Uani 1 2 d S TU P A .
H8A H 0.576275 0.336896 0.690278 0.032 Uiso 0.5 1 calc R . . . .
H8B H 0.576275 0.163104 0.690277 0.032 Uiso 0.5 1 calc R . . . .
C10 C 0.64890(7) 0.2234(7) 0.5101(6) 0.0289(17) Uani 0.5 1 d D U . A -1
H10A H 0.653451 0.296273 0.654576 0.035 Uiso 0.5 1 calc R . . A -1
H10B H 0.649192 0.125962 0.595526 0.035 Uiso 0.5 1 calc R . . A -1
C16 C 0.6939(4) 0.3695(16) 0.223(3) 0.027(2) Uani 0.5 1 d D U . A -1
H16 H 0.683632 0.453910 0.307894 0.032 Uiso 0.5 1 calc R . . A -1
C15 C 0.7217(5) 0.3842(16) 0.020(3) 0.028(2) Uani 0.5 1 d D U . A -1
H15 H 0.730088 0.478150 -0.034427 0.034 Uiso 0.5 1 calc R . . A -1

loop_
_atom_site_aniso_label
_atom_site_aniso_U_11
_atom_site_aniso_U_22
_atom_site_aniso_U_33
_atom_site_aniso_U_23
_atom_site_aniso_U_13
_atom_site_aniso_U_12
Br1 0.02725(17) 0.0458(2) 0.03772(19) 0.000 0.01152(10) 0.000
F1 0.0254(5) 0.0381(5) 0.0316(5) -0.0118(4) 0.0019(4) -0.0006(4)
O1 0.0218(8) 0.025(6) 0.0185(8) 0.0030(11) -0.0016(6) 0.0007(11)
C5 0.0199(10) 0.0421(13) 0.0251(11) 0.000 -0.0004(9) 0.000
C1 0.0182(10) 0.0330(11) 0.0266(11) 0.000 0.0020(9) 0.000
C6 0.0214(10) 0.0259(10) 0.0206(10) 0.000 -0.0010(8) 0.000
C4 0.0170(10) 0.0331(12) 0.0255(11) 0.000 -0.0029(8) 0.000
C7 0.0181(10) 0.0300(11) 0.0199(10) 0.000 -0.0009(8) 0.000
C9 0.0188(10) 0.0266(11) 0.0217(11) 0.000 -0.0012(8) 0.000
C2 0.0243(7) 0.0275(9) 0.0437(10) -0.0033(7) 0.0039(7) 0.0029(6)
C11 0.0160(10) 0.035(7) 0.0185(12) 0.004(2) -0.0043(9) 0.000(2)
C3 0.0245(8) 0.0266(9) 0.0436(10) 0.0070(7) 0.0037(7) 0.0001(7)
C14 0.0167(10) 0.051(5) 0.0243(12) 0.002(3) -0.0005(9) -0.003(3)
C13 0.019(3) 0.054(4) 0.029(5) 0.001(3) 0.003(3) 0.007(3)
C12 0.024(4) 0.040(3) 0.029(5) 0.001(3) -0.002(3) 0.011(3)
C8 0.0190(10) 0.0425(13) 0.0190(10) 0.000 -0.0013(8) 0.000
C10 0.0193(11) 0.047(5) 0.0208(13) 0.0051(15) -0.0014(10) 0.0031(14)
C16 0.019(4) 0.038(5) 0.023(4) -0.004(3) 0.003(2) 0.001(3)
C15 0.023(4) 0.037(3) 0.025(4) 0.000(3) 0.000(3) -0.005(3)

loop_
_atom_type_symbol
_atom_type_description
_atom_type_scat_dispersion_real
_atom_type_scat_dispersion_imag
_atom_type_scat_source
C C 0.0181 0.0091 'International Tables Vol C Tables 4.2.6.8 and 6.1.1.4'
H H 0.0000 0.0000 'International Tables Vol C Tables 4.2.6.8 and 6.1.1.4'
Br Br -0.6763 1.2805 'International Tables Vol C Tables 4.2.6.8 and 6.1.1.4'
F F 0.0727 0.0534 'International Tables Vol C Tables 4.2.6.8 and 6.1.1.4'
O O 0.0492 0.0322 'International Tables Vol C Tables 4.2.6.8 and 6.1.1.4'

loop_
_geom_angle_atom_site_label_1
_geom_angle_atom_site_label_2
_geom_angle_atom_site_label_3
_geom_angle
_geom_angle_site_symmetry_1
_geom_angle_site_symmetry_3
H5A C5 H5B 107.7 . .
C6 C5 H5A 108.9 . .
C6 C5 H5B 108.9 . .
C4 C5 H5A 108.9 . .
C4 C5 H5B 108.9 . .
C4 C5 C6 113.23(19) . .
C2 C1 Br1 119.41(10) 7_565 .
C2 C1 Br1 119.40(10) . .
C2 C1 C2 121.1(2) . 7_565
F1 C6 F1 104.14(17) . 7_565
F1 C6 C5 108.97(12) 7_565 .
F1 C6 C5 108.97(12) . .
F1 C6 C7 109.30(11) . .
F1 C6 C7 109.30(11) 7_565 .
C7 C6 C5 115.54(18) . .
C3 C4 C5 121.04(11) 7_565 .
C3 C4 C5 121.04(11) . .
C3 C4 C3 117.9(2) 7_565 .
C6 C7 H7A 109.1 . .
C6 C7 H7B 109.1 . .
C6 C7 C8 112.64(18) . .
H7A C7 H7B 107.8 . .
C8 C7 H7A 109.1 . .
C8 C7 H7B 109.1 . .
O1 C9 C8 121.14(19) . .
O1 C9 C10 121.7(2) . .
C8 C9 C10 117.16(19) . .
C1 C2 H2 120.6 . .
C1 C2 C3 118.90(15) . .
C3 C2 H2 120.6 . .
C12 C11 C10 123.2(10) . .
C12 C11 C16 118.3(3) . .
C16 C11 C10 118.5(10) . .
C4 C3 H3 119.2 . .
C2 C3 C4 121.56(16) . .
C2 C3 H3 119.2 . .
C13 C14 H14 120.0 . .
C13 C14 C15 120.1(4) . .
C15 C14 H14 120.0 . .
C14 C13 H13 120.0 . .
C14 C13 C12 120.1(7) . .
C12 C13 H13 120.0 . .
C11 C12 C13 120.9(7) . .
C11 C12 H12 119.6 . .
C13 C12 H12 119.6 . .
C7 C8 H8A 108.8 . .
C7 C8 H8B 108.8 . .
C9 C8 C7 113.58(18) . .
C9 C8 H8A 108.8 . .
C9 C8 H8B 108.8 . .
H8A C8 H8B 107.7 . .
C9 C10 H10A 109.1 . .
C9 C10 H10B 109.1 . .
C11 C10 C9 112.4(3) . .
C11 C10 H10A 109.1 . .
C11 C10 H10B 109.1 . .
H10A C10 H10B 107.9 . .
C11 C16 H16 119.6 . .
C15 C16 C11 120.8(6) . .
C15 C16 H16 119.6 . .
C14 C15 C16 119.9(6) . .
C14 C15 H15 120.1 . .
C16 C15 H15 120.1 . .

loop_
_geom_bond_atom_site_label_1
_geom_bond_atom_site_label_2
_geom_bond_distance
_geom_bond_site_symmetry_2
Br1 C1 1.904(2) .
F1 C6 1.3821(16) .
O1 C9 1.206(3) .
C5 H5A 0.9900 .
C5 H5B 0.9900 .
C5 C6 1.513(3) .
C5 C4 1.509(3) .
C1 C2 1.378(2) .
C1 C2 1.378(2) 7_565
C6 C7 1.504(3) .
C4 C3 1.386(2) .
C4 C3 1.386(2) 7_565
C7 H7A 0.9900 .
C7 H7B 0.9900 .
C7 C8 1.526(3) .
C9 C8 1.507(3) .
C9 C10 1.528(3) .
C2 H2 0.9500 .
C2 C3 1.385(2) .
C11 C12 1.389(9) .
C11 C10 1.507(4) .
C11 C16 1.396(10) .
C3 H3 0.9500 .
C14 H14 0.9500 .
C14 C13 1.379(11) .
C14 C15 1.380(10) .
C13 H13 0.9500 .
C13 C12 1.392(10) .
C12 H12 0.9500 .
C8 H8A 0.9900 .
C8 H8B 0.9900 .
C10 H10A 0.9900 .
C10 H10B 0.9900 .
C16 H16 0.9500 .
C16 C15 1.394(9) .
C15 H15 0.9500 .
